data_1556348
loop_
_publ_author_name
'Zheng, Min'
'Liu, Yan'
'Wang, Cheng'
'Liu, Shubin'
'Lin, Wenbin'

_publ_section_title
;
 Cavity-induced enantioselectivity reversal in a chiral metal--organic
 framework Br\/onsted acid catalyst
;
_journal_issue 8
_journal_name_full 'Chemical Science'
_journal_page_first 2623
_journal_paper_doi 10.1039/c2sc20379k
_journal_volume 3
_journal_year 2012
_chemical_formula_sum 'C48 H24 Cu2 O14 P'
_chemical_formula_weight 982.72
_space_group_IT_number 98
_space_group_name_Hall 'I 4bw 2bw'
_space_group_name_H-M_alt 'I 41 2 2'
_symmetry_cell_setting tetragonal
_symmetry_space_group_name_H-M 'I 41 2 2'
_atom_sites_solution_hydrogens geom
_atom_sites_solution_primary direct
_atom_sites_solution_secondary difmap
_audit_creation_method SHELXL-97
_cell_angle_alpha 90.00
_cell_angle_beta 90.00
_cell_angle_gamma 90.00
_cell_formula_units_Z 8
_cell_length_a 24.4616(4)
_cell_length_b 24.4616(4)
_cell_length_c 71.8721(12)
_cell_measurement_temperature 298(2)
_cell_volume 43006.1(12)
_computing_structure_refinement 'SHELXL-97 (Sheldrick, 1997)'
_computing_structure_solution 'SHELXS-97 (Sheldrick, 1990)'
_diffrn_ambient_temperature 298(2)
_diffrn_measured_fraction_theta_full 0.998
_diffrn_measured_fraction_theta_max 0.998
_diffrn_radiation_monochromator graphite
_diffrn_radiation_source 'fine-focus sealed tube'
_diffrn_radiation_type CuK\a
_diffrn_radiation_wavelength 1.54178
_diffrn_reflns_av_R_equivalents 0.0485
_diffrn_reflns_av_sigmaI/netI 0.0342
_diffrn_reflns_limit_h_max 20
_diffrn_reflns_limit_h_min -20
_diffrn_reflns_limit_k_max 18
_diffrn_reflns_limit_k_min -19
_diffrn_reflns_limit_l_max 59
_diffrn_reflns_limit_l_min -59
_diffrn_reflns_number 40337
_diffrn_reflns_theta_full 39.98
_diffrn_reflns_theta_max 39.98
_diffrn_reflns_theta_min 3.55
_exptl_absorpt_coefficient_mu 0.435
_exptl_absorpt_correction_T_max 0.9180
_exptl_absorpt_correction_T_min 0.8451
_exptl_absorpt_correction_type numerical
_exptl_absorpt_process_details SADABS
_exptl_crystal_colour blue-green
_exptl_crystal_density_diffrn 0.304
_exptl_crystal_density_method 'not measured'
_exptl_crystal_description block
_exptl_crystal_F_000 3976
_exptl_crystal_size_max 0.40
_exptl_crystal_size_mid 0.20
_exptl_crystal_size_min 0.20
_refine_diff_density_max 0.032
_refine_diff_density_min -0.093
_refine_diff_density_rms 0.010
_refine_ls_abs_structure_details 'Flack H D (1983), Acta Cryst. A39, 876-881'
_refine_ls_abs_structure_Flack 0.043(17)
_refine_ls_extinction_method none
_refine_ls_goodness_of_fit_ref 0.811
_refine_ls_hydrogen_treatment none
_refine_ls_matrix_type full
_refine_ls_number_parameters 294
_refine_ls_number_reflns 6522
_refine_ls_number_restraints 0
_refine_ls_restrained_S_all 0.811
_refine_ls_R_factor_all 0.0408
_refine_ls_R_factor_gt 0.0271
_refine_ls_shift/su_max 0.002
_refine_ls_shift/su_mean 0.000
_refine_ls_structure_factor_coef Fsqd
_refine_ls_weighting_details 'calc w=1/[\s^2^(Fo^2^)+(0.0298P)^2^+0.0000P] where P=(Fo^2^+2Fc^2^)/3'
_refine_ls_weighting_scheme calc
_refine_ls_wR_factor_gt 0.0501
_refine_ls_wR_factor_ref 0.0530
_reflns_number_gt 5000
_reflns_number_total 6522
_reflns_threshold_expression >2sigma(I)
_cod_data_source_file c2sc20379k.txt
_cod_data_source_block CMOF2
_cod_depositor_comments
;
The following automatic conversions were performed:

data item '_symmetry_cell_setting' value 'Tetragonal' was changed to
'tetragonal' in accordance with the
/home/saulius/struct/COD-crude-data/automatic-downloads/DataCite-retrospective/RSC/depositions/lib/dictionaries/cif_core.dic
dictionary named 'cif_core.dic' version 2.4.2 last updated on
2011-04-26.

Automatic conversion script
Id: cif_fix_values 6909 2019-04-08 15:41:33Z antanas 
;
_cod_original_sg_symbol_H-M I4122
_cod_database_code 1556348

loop_
_symmetry_equiv_pos_as_xyz
'x, y, z'
'-x+1/2, -y+1/2, z+1/2'
'-y, x+1/2, z+1/4'
'y+1/2, -x, z+3/4'
'-x+1/2, y, -z+3/4'
'x, -y+1/2, -z+1/4'
'y+1/2, x+1/2, -z+1/2'
'-y, -x, -z'
'x+1/2, y+1/2, z+1/2'
'-x+1, -y+1, z+1'
'-y+1/2, x+1, z+3/4'
'y+1, -x+1/2, z+5/4'
'-x+1, y+1/2, -z+5/4'
'x+1/2, -y+1, -z+3/4'
'y+1, x+1, -z+1'
'-y+1/2, -x+1/2, -z+1/2'

loop_
_atom_site_label
_atom_site_type_symbol
_atom_site_fract_x
_atom_site_fract_y
_atom_site_fract_z
_atom_site_U_iso_or_equiv
_atom_site_adp_type
_atom_site_occupancy
_atom_site_symmetry_multiplicity
_atom_site_calc_flag
_atom_site_refinement_flags
Cu1 Cu 0.039782(16) 0.463761(14) 0.113223(4) 0.11804(16) Uani 1 1 d .
O3 O -0.00403(11) 0.43088(8) 0.09292(3) 0.1320(8) Uani 1 1 d .
O4 O 0.07517(10) 0.51133(9) 0.09549(3) 0.1319(9) Uani 1 1 d .
O5 O -0.00312(10) 0.42559(9) 0.13101(3) 0.1311(9) Uani 1 1 d .
O6 O 0.06898(9) 0.51047(10) 0.13370(3) 0.1430(9) Uani 1 1 d .
C1 C -0.05228(17) 0.44980(18) 0.08938(5) 0.1166(11) Uani 1 1 d .
C2 C -0.0836(3) 0.4143(2) 0.07493(5) 0.1276(11) Uani 1 1 d .
C3 C -0.05654(15) 0.3716(3) 0.06594(9) 0.1252(11) Uani 1 1 d .
H3 H -0.0203 0.3634 0.0686 0.150 Uiso 1 1 calc R
C6 C -0.16712(19) 0.3940(3) 0.05942(10) 0.1568(13) Uani 1 1 d .
H6 H -0.2040 0.4009 0.0574 0.188 Uiso 1 1 calc R
C21 C 0.2296(2) 0.7571(3) 0.24154(7) 0.1285(12) Uani 1 1 d .
C5 C -0.1383(4) 0.3499(3) 0.05018(7) 0.1315(12) Uani 1 1 d .
C10 C 0.1207(3) 0.56443(17) 0.16224(10) 0.1674(14) Uani 1 1 d .
H10 H 0.1361 0.5321 0.1579 0.201 Uiso 1 1 calc R
C13 C 0.0745(3) 0.66108(15) 0.17485(10) 0.1375(12) Uani 1 1 d .
H13 H 0.0586 0.6932 0.1792 0.165 Uiso 1 1 calc R
C8 C 0.04534(16) 0.55524(17) 0.13765(5) 0.1175(11) Uani 1 1 d .
C9 C 0.0739(3) 0.5845(3) 0.15373(6) 0.1278(11) Uani 1 1 d .
C7 C -0.1364(4) 0.42461(18) 0.07132(8) 0.1423(12) Uani 1 1 d .
H7 H -0.1528 0.4541 0.0772 0.171 Uiso 1 1 calc R
C11 C 0.14696(19) 0.5929(3) 0.17802(9) 0.1718(15) Uani 1 1 d .
H11 H 0.1779 0.5796 0.1840 0.206 Uiso 1 1 calc R
C19 C 0.17351(19) 0.7591(3) 0.21422(9) 0.1203(12) Uani 1 1 d .
C4 C -0.0862(3) 0.34123(17) 0.05262(8) 0.1320(15) Uani 1 1 d .
H4 H -0.0684 0.3149 0.0455 0.158 Uiso 1 1 calc R
C14 C 0.05154(15) 0.6328(3) 0.16019(9) 0.1361(11) Uani 1 1 d .
H14 H 0.0203 0.6466 0.1545 0.163 Uiso 1 1 calc R
C23 C -0.1998(3) 0.3431(2) 0.02430(11) 0.1812(18) Uani 1 1 d .
H23 H -0.1992 0.3811 0.0242 0.217 Uiso 1 1 calc R
C22 C -0.1720(2) 0.3169(3) 0.03732(9) 0.1492(17) Uani 1 1 d .
C18 C 0.2010(2) 0.7296(3) 0.22857(10) 0.1193(12) Uani 1 1 d .
C12 C 0.1214(3) 0.6410(3) 0.18305(7) 0.1390(12) Uani 1 1 d .
C17 C 0.19789(16) 0.6704(3) 0.22754(7) 0.1465(13) Uani 1 1 d .
H17 H 0.2133 0.6504 0.2372 0.176 Uiso 1 1 calc R
C16 C 0.17363(18) 0.64142(15) 0.21319(10) 0.1506(15) Uani 1 1 d .
H16 H 0.1740 0.6034 0.2130 0.181 Uiso 1 1 calc R
C15 C 0.14713(16) 0.6734(4) 0.19826(8) 0.1416(13) Uani 1 1 d .
C20 C 0.14766(15) 0.7303(3) 0.19993(8) 0.1236(11) Uani 1 1 d .
H20 H 0.1295 0.7505 0.1909 0.148 Uiso 1 1 calc R
C24 C -0.2319(2) 0.3138(4) 0.00996(10) 0.1739(17) Uani 1 1 d .
O2 O 0.10519(7) 0.40466(6) 0.11323(2) 0.1735(6) Uani 1 1 d .
O1 O -0.26600(17) 0.34312(10) -0.00302(3) 0.2294(13) Uani 1 1 d .
P1 P -0.33699(9) 0.33699(9) 0.0000 0.3053(13) Uani 1 2 d S
O10 O -0.36024(14) 0.35202(14) -0.01839(4) 0.3407(18) Uani 1 1 d .

loop_
_atom_site_aniso_label
_atom_site_aniso_U_11
_atom_site_aniso_U_22
_atom_site_aniso_U_33
_atom_site_aniso_U_23
_atom_site_aniso_U_13
_atom_site_aniso_U_12
Cu1 0.1552(4) 0.1134(3) 0.0855(2) 0.0051(3) 0.0020(3) -0.0027(3)
O3 0.175(2) 0.1245(16) 0.0970(15) -0.0177(12) 0.0097(17) 0.0007(16)
O4 0.1468(19) 0.1138(18) 0.1351(18) 0.0271(15) 0.0115(14) 0.0222(14)
O5 0.1563(19) 0.1237(16) 0.1134(17) 0.0113(13) 0.0386(15) 0.0140(15)
O6 0.183(2) 0.1448(17) 0.1009(16) 0.0000(16) -0.0162(14) -0.0041(17)
C1 0.124(5) 0.126(4) 0.100(3) -0.006(3) -0.001(3) -0.009(3)
C2 0.133(6) 0.128(5) 0.122(3) -0.001(4) 0.008(4) 0.009(4)
C3 0.122(3) 0.134(3) 0.120(3) -0.004(2) -0.010(4) -0.007(4)
C6 0.176(5) 0.148(4) 0.147(3) -0.009(3) -0.001(5) 0.003(5)
C21 0.137(3) 0.139(5) 0.110(4) -0.002(3) -0.010(2) -0.013(3)
C5 0.162(6) 0.121(5) 0.112(3) -0.014(3) -0.014(4) -0.014(4)
C10 0.169(5) 0.165(4) 0.168(5) 0.005(4) 0.004(3) 0.011(4)
C13 0.136(4) 0.144(4) 0.132(4) 0.008(4) -0.007(3) 0.003(4)
C8 0.139(4) 0.117(4) 0.097(3) -0.013(3) 0.002(3) -0.010(3)
C9 0.133(5) 0.125(5) 0.125(3) -0.002(4) 0.007(4) 0.010(3)
C7 0.155(6) 0.138(4) 0.134(4) -0.008(3) -0.003(3) -0.003(4)
C11 0.180(4) 0.173(5) 0.163(5) -0.009(4) -0.002(4) 0.003(5)
C19 0.125(3) 0.125(6) 0.111(4) -0.021(6) -0.009(3) -0.016(4)
C4 0.115(4) 0.149(4) 0.132(4) 0.007(4) -0.002(3) 0.010(4)
C14 0.133(3) 0.148(5) 0.127(4) -0.005(3) -0.009(4) -0.004(4)
C23 0.190(4) 0.190(6) 0.163(4) -0.041(5) -0.025(3) -0.030(5)
C22 0.165(5) 0.153(7) 0.130(5) 0.020(5) -0.002(4) 0.028(5)
C18 0.119(3) 0.140(7) 0.099(4) 0.000(5) -0.012(3) 0.002(4)
C12 0.148(5) 0.144(5) 0.126(4) 0.004(4) -0.008(4) -0.004(4)
C17 0.165(3) 0.121(5) 0.153(5) 0.008(3) 0.007(3) 0.011(3)
C16 0.158(3) 0.146(4) 0.148(3) -0.033(5) -0.007(3) -0.018(3)
C15 0.143(3) 0.163(6) 0.118(4) 0.015(5) -0.018(3) 0.014(4)
C20 0.128(3) 0.110(5) 0.133(4) 0.005(4) 0.005(3) 0.005(3)
C24 0.170(4) 0.164(5) 0.188(6) 0.045(5) -0.016(4) 0.037(4)
O2 0.1876(17) 0.1469(15) 0.1861(14) 0.0284(14) 0.0187(15) 0.0445(12)
O1 0.334(4) 0.205(2) 0.1492(19) -0.0359(17) -0.142(3) 0.092(2)
P1 0.3373(19) 0.3373(19) 0.241(3) -0.115(2) -0.115(2) 0.183(3)
O10 0.386(4) 0.393(4) 0.244(2) -0.036(3) -0.160(3) 0.185(3)

loop_
_atom_type_symbol
_atom_type_description
_atom_type_scat_dispersion_real
_atom_type_scat_dispersion_imag
_atom_type_scat_source
C C 0.0181 0.0091 'International Tables Vol C Tables 4.2.6.8 and 6.1.1.4'
O O 0.0492 0.0322 'International Tables Vol C Tables 4.2.6.8 and 6.1.1.4'
P P 0.2955 0.4335 'International Tables Vol C Tables 4.2.6.8 and 6.1.1.4'
Cu Cu -1.9646 0.5888 'International Tables Vol C Tables 4.2.6.8 and 6.1.1.4'
H H 0.0000 0.0000 'International Tables Vol C Tables 4.2.6.8 and 6.1.1.4'

loop_
_geom_angle_atom_site_label_1
_geom_angle_atom_site_label_2
_geom_angle_atom_site_label_3
_geom_angle
_geom_angle_site_symmetry_1
_geom_angle_site_symmetry_3
O5 Cu1 O4 171.23(10) . .
O5 Cu1 O3 89.85(8) . .
O4 Cu1 O3 90.04(7) . .
O5 Cu1 O6 89.01(7) . .
O4 Cu1 O6 88.94(9) . .
O3 Cu1 O6 165.79(11) . .
O5 Cu1 O2 94.60(9) . .
O4 Cu1 O2 94.10(8) . .
O3 Cu1 O2 97.44(9) . .
O6 Cu1 O2 96.77(9) . .
O5 Cu1 Cu1 85.56(7) . 10_454
O4 Cu1 Cu1 85.73(7) . 10_454
O3 Cu1 Cu1 82.73(7) . 10_454
O6 Cu1 Cu1 83.05(7) . 10_454
O2 Cu1 Cu1 179.76(6) . 10_454
C1 O3 Cu1 119.6(3) . .
C1 O4 Cu1 121.0(3) 10_454 .
C8 O5 Cu1 122.5(3) 10_454 .
C8 O6 Cu1 119.7(3) . .
O4 C1 O3 130.1(4) 10_454 .
O4 C1 C2 117.5(5) 10_454 .
O3 C1 C2 112.4(5) . .
C7 C2 C3 120.5(4) . .
C7 C2 C1 120.0(7) . .
C3 C2 C1 119.5(7) . .
C2 C3 C4 117.6(4) . .
C7 C6 C5 115.4(5) . .
C18 C21 C24 117.8(5) . 13_454
C18 C21 C21 123.6(5) . 7_455
C24 C21 C21 118.5(7) 13_454 7_455
C4 C5 C6 122.3(5) . .
C4 C5 C22 122.7(8) . .
C6 C5 C22 115.0(9) . .
C9 C10 C11 122.0(5) . .
C14 C13 C12 119.1(5) . .
O5 C8 O6 128.6(4) 10_454 .
O5 C8 C9 119.9(4) 10_454 .
O6 C8 C9 111.3(4) . .
C14 C9 C10 118.8(4) . .
C14 C9 C8 118.2(7) . .
C10 C9 C8 123.0(7) . .
C2 C7 C6 123.3(5) . .
C12 C11 C10 114.0(5) . .
C20 C19 C22 115.6(7) . 13_454
C20 C19 C18 119.4(6) . .
C22 C19 C18 124.9(6) 13_454 .
C5 C4 C3 120.5(5) . .
C13 C14 C9 121.6(4) . .
C22 C23 C24 122.1(6) . .
C23 C22 C19 114.4(6) . 13_444
C23 C22 C5 117.8(7) . .
C19 C22 C5 127.4(6) 13_444 .
C21 C18 C19 119.6(5) . .
C21 C18 C17 124.1(7) . .
C19 C18 C17 116.2(6) . .
C11 C12 C13 124.6(5) . .
C11 C12 C15 117.0(8) . .
C13 C12 C15 118.4(8) . .
C16 C17 C18 124.8(4) . .
C17 C16 C15 117.3(4) . .
C20 C15 C16 117.4(4) . .
C20 C15 C12 126.6(6) . .
C16 C15 C12 115.9(7) . .
C19 C20 C15 124.7(5) . .
C21 C24 O1 118.0(9) 13_444 .
C21 C24 C23 120.9(5) 13_444 .
O1 C24 C23 121.1(9) . .
C24 O1 P1 116.7(2) . .
O10 P1 O10 127.0(3) . 8
O10 P1 O1 108.79(17) . 8
O10 P1 O1 104.34(17) 8 8
O10 P1 O1 104.34(17) . .
O10 P1 O1 108.79(17) 8 .
O1 P1 O1 100.61(18) 8 .

loop_
_geom_bond_atom_site_label_1
_geom_bond_atom_site_label_2
_geom_bond_distance
_geom_bond_site_symmetry_2
Cu1 O5 1.899(2) .
Cu1 O4 1.931(2) .
Cu1 O3 1.981(2) .
Cu1 O6 1.996(2) .
Cu1 O2 2.1564(14) .
Cu1 Cu1 2.6327(6) 10_454
O3 C1 1.293(4) .
O4 C1 1.187(4) 10_454
O5 C8 1.231(4) 10_454
O6 C8 1.271(4) .
C1 O4 1.187(4) 10_454
C1 C2 1.556(5) .
C2 C7 1.339(4) .
C2 C3 1.397(4) .
C3 C4 1.411(4) .
C6 C7 1.363(4) .
C6 C5 1.449(5) .
C21 C18 1.345(4) .
C21 C24 1.392(5) 13_454
C21 C21 1.546(9) 7_455
C5 C4 1.306(4) .
C5 C22 1.476(6) .
C10 C9 1.388(5) .
C10 C11 1.477(4) .
C13 C14 1.380(3) .
C13 C12 1.381(4) .
C8 O5 1.231(4) 10_454
C8 C9 1.529(5) .
C9 C14 1.383(4) .
C11 C12 1.381(4) .
C19 C20 1.397(4) .
C19 C22 1.420(5) 13_454
C19 C18 1.426(4) .
C23 C22 1.322(5) .
C23 C24 1.481(5) .
C22 C19 1.420(5) 13_444
C18 C17 1.454(5) .
C12 C15 1.489(5) .
C17 C16 1.385(4) .
C16 C15 1.477(4) .
C15 C20 1.398(4) .
C24 C21 1.392(5) 13_444
C24 O1 1.441(4) .
O1 P1 1.756(3) .
P1 O10 1.485(2) .
P1 O10 1.485(2) 8
P1 O1 1.756(3) 8
